data_7058677
loop_
_publ_author_name
'Ahamad, M. Naqi'
'Kumar, Manjeet'
'Ansari, Azaj'
'I., Mantasha'
'Ahmad, Musheer'
'Shahid, M.'

_publ_section_title
;
 Synthesis, characterization, theoretical studies and catecholase like
 activities of [MO6] type complexes
;
_journal_issue 35
_journal_name_full 'New Journal of Chemistry'
_journal_page_first 14074
_journal_paper_doi 10.1039/C9NJ03729B
_journal_volume 43
_journal_year 2019
_chemical_formula_sum 'C16 H18 O8 Zn'
_chemical_formula_weight 403.67
_space_group_crystal_system monoclinic
_space_group_IT_number 15
_space_group_name_Hall '-C 2yc'
_space_group_name_H-M_alt 'C 1 2/c 1'
_symmetry_space_group_name_Hall '-C 2yc'
_symmetry_space_group_name_H-M 'C 1 2/c 1'
_atom_sites_solution_hydrogens mixed
_audit_creation_method SHELXL-2016/6
_audit_update_record
;
2019-06-18 deposited with the CCDC.    2019-07-29 downloaded from the CCDC.
;
_cell_angle_alpha 90
_cell_angle_beta 106.9320(10)
_cell_angle_gamma 90
_cell_formula_units_Z 4
_cell_length_a 22.0421(7)
_cell_length_b 10.3423(3)
_cell_length_c 7.8461(2)
_cell_measurement_reflns_used 1203
_cell_measurement_temperature 100(2)
_cell_measurement_theta_max 25.50
_cell_measurement_theta_min 3.19
_cell_volume 1711.11(9)
_computing_data_collection 'Bruker APEX2'
_computing_data_reduction 'Bruker SAINT'
_computing_molecular_graphics 'Bruker SHELXTL'
_computing_publication_material 'Bruker SHELXTL'
_computing_structure_refinement 'SHELXL-2018/3 (Sheldrick, 2018)'
_computing_structure_solution 'SHELXT 2014/5 (Sheldrick, 2014)'
_diffrn_ambient_temperature 100(2)
_diffrn_measured_fraction_theta_full 0.997
_diffrn_measured_fraction_theta_max 0.997
_diffrn_measurement_device_type 'Bruker APEX-II CCD'
_diffrn_measurement_method '\f and \w scans'
_diffrn_radiation_type MoK\a
_diffrn_radiation_wavelength 0.71073
_diffrn_reflns_av_R_equivalents 0.0377
_diffrn_reflns_av_unetI/netI 0.0243
_diffrn_reflns_Laue_measured_fraction_full 0.997
_diffrn_reflns_Laue_measured_fraction_max 0.997
_diffrn_reflns_limit_h_max 26
_diffrn_reflns_limit_h_min -26
_diffrn_reflns_limit_k_max 12
_diffrn_reflns_limit_k_min -12
_diffrn_reflns_limit_l_max 9
_diffrn_reflns_limit_l_min -9
_diffrn_reflns_number 10091
_diffrn_reflns_point_group_measured_fraction_full 0.997
_diffrn_reflns_point_group_measured_fraction_max 0.997
_diffrn_reflns_theta_full 25.049
_diffrn_reflns_theta_max 25.049
_diffrn_reflns_theta_min 3.505
_exptl_absorpt_coefficient_mu 1.476
_exptl_absorpt_correction_type multi-scan
_exptl_absorpt_process_details Sadabs
_exptl_crystal_colour Colourless
_exptl_crystal_density_diffrn 1.567
_exptl_crystal_description Block
_exptl_crystal_F_000 832
_exptl_crystal_size_max 0.390
_exptl_crystal_size_mid 0.240
_exptl_crystal_size_min 0.170
_exptl_transmission_factor_max 0.778
_exptl_transmission_factor_min 0.660
_refine_diff_density_max 0.378
_refine_diff_density_min -0.278
_refine_diff_density_rms 0.060
_refine_ls_extinction_method none
_refine_ls_goodness_of_fit_ref 1.091
_refine_ls_hydrogen_treatment mixed
_refine_ls_matrix_type full
_refine_ls_number_parameters 126
_refine_ls_number_reflns 1513
_refine_ls_number_restraints 0
_refine_ls_restrained_S_all 1.091
_refine_ls_R_factor_all 0.0283
_refine_ls_R_factor_gt 0.0247
_refine_ls_shift/su_max 0.000
_refine_ls_shift/su_mean 0.000
_refine_ls_structure_factor_coef Fsqd
_refine_ls_weighting_details 'w=1/[\s^2^(Fo^2^)+(0.0157P)^2^+3.9678P] where P=(Fo^2^+2Fc^2^)/3'
_refine_ls_weighting_scheme calc
_refine_ls_wR_factor_gt 0.0544
_refine_ls_wR_factor_ref 0.0564
_reflns_Friedel_coverage 0.000
_reflns_number_gt 1399
_reflns_number_total 1513
_reflns_threshold_expression 'I > 2\s(I)'
_cod_data_source_file c9nj03729b2.cif
_cod_data_source_block shelx
_cod_depositor_comments
;
The following automatic conversions were performed:
data name '__computing_data_collection' replaced with
'_computing_data_collection'.

Automatic conversion script
Id: cif_correct_tags 4968 2017-02-21 14:55:21Z antanas 

The following automatic conversions were performed:

'_exptl_absorpt_correction_type' value 'Multi-Scan' changed to
'multi-scan' according to
/home/data/users/saulius/crontab/automatic-downloads/rss-feeds/RSC/lib/dictionaries/cif_core.dic
dictionary named 'cif_core.dic' version 2.4.2 from 2011-04-26.

Automatic conversion script
Id: cif_fix_values 4973 2017-02-22 13:04:09Z antanas 

 Adding full bibliography for 7058676--7058677.cif.
;
_cod_database_code 7058677
_shelx_shelxl_version_number 2016/6
_shelx_space_group_comment
;
The symmetry employed for this shelxl refinement is uniquely defined
by the following loop, which should always be used as a source of
symmetry information in preference to the above space-group names.
They are only intended as comments.
;
_shelx_estimated_absorpt_t_min 0.597
_shelx_estimated_absorpt_t_max 0.787

loop_
_space_group_symop_operation_xyz
'x, y, z'
'-x, y, -z+1/2'
'x+1/2, y+1/2, z'
'-x+1/2, y+1/2, -z+1/2'
'-x, -y, -z'
'x, -y, z-1/2'
'-x+1/2, -y+1/2, -z'
'x+1/2, -y+1/2, z-1/2'

loop_
_atom_site_label
_atom_site_type_symbol
_atom_site_fract_x
_atom_site_fract_y
_atom_site_fract_z
_atom_site_U_iso_or_equiv
_atom_site_adp_type
_atom_site_occupancy
_atom_site_site_symmetry_order
_atom_site_calc_flag
_atom_site_refinement_flags_posn
_atom_site_refinement_flags_adp
_atom_site_refinement_flags_occupancy
Zn1 Zn 0.500000 0.15462(3) 0.250000 0.01012(11) Uani 1 2 d S T P
O1 O 0.54302(6) 0.19424(13) 0.50387(18) 0.0117(3) Uani 1 1 d . . .
O2 O 0.57452(7) 0.31052(14) 0.24687(18) 0.0143(3) Uani 1 1 d . . .
O3 O 0.82195(7) 0.41700(15) 0.8079(2) 0.0190(4) Uani 1 1 d . . .
O4 O 0.56028(8) 0.01978(16) 0.2068(2) 0.0160(3) Uani 1 1 d . . .
C1 C 0.59851(9) 0.25154(19) 0.5457(3) 0.0106(4) Uani 1 1 d . . .
C2 C 0.63998(10) 0.2512(2) 0.7193(3) 0.0133(4) Uani 1 1 d . . .
H2 H 0.627745 0.211261 0.810295 0.016 Uiso 1 1 calc R U .
C3 C 0.69858(10) 0.30921(19) 0.7566(3) 0.0142(5) Uani 1 1 d . . .
H3 H 0.725364 0.307982 0.872658 0.017 Uiso 1 1 calc R U .
C4 C 0.71845(10) 0.36969(19) 0.6237(3) 0.0126(4) Uani 1 1 d . . .
C5 C 0.67750(10) 0.37318(19) 0.4489(3) 0.0120(4) Uani 1 1 d . . .
H5 H 0.690015 0.413873 0.358901 0.014 Uiso 1 1 calc R U .
C6 C 0.61889(10) 0.31602(19) 0.4120(3) 0.0107(4) Uani 1 1 d . . .
C7 C 0.58996(11) 0.3712(2) 0.1009(3) 0.0221(5) Uani 1 1 d . . .
H7A H 0.555379 0.360490 -0.005682 0.033 Uiso 1 1 calc R U .
H7B H 0.597429 0.461647 0.125524 0.033 Uiso 1 1 calc R U .
H7C H 0.627438 0.332035 0.085055 0.033 Uiso 1 1 calc R U .
C8 C 0.78211(10) 0.4213(2) 0.6611(3) 0.0161(5) Uani 1 1 d . . .
H4A H 0.5940(14) 0.043(3) 0.195(4) 0.035(8) Uiso 1 1 d . . .
H4B H 0.5502(13) -0.043(3) 0.149(4) 0.036(9) Uiso 1 1 d . . .
H8 H 0.7928(11) 0.461(2) 0.564(3) 0.023(7) Uiso 1 1 d . . .

loop_
_atom_site_aniso_label
_atom_site_aniso_U_11
_atom_site_aniso_U_22
_atom_site_aniso_U_33
_atom_site_aniso_U_23
_atom_site_aniso_U_13
_atom_site_aniso_U_12
Zn1 0.00849(18) 0.01033(18) 0.01014(18) 0.000 0.00053(13) 0.000
O1 0.0092(7) 0.0136(7) 0.0117(7) 0.0002(6) 0.0019(6) -0.0026(6)
O2 0.0157(8) 0.0169(8) 0.0092(7) 0.0022(6) 0.0019(6) -0.0054(6)
O3 0.0124(8) 0.0233(9) 0.0193(8) -0.0059(7) 0.0015(7) -0.0022(7)
O4 0.0095(8) 0.0157(8) 0.0225(9) -0.0060(7) 0.0041(7) -0.0009(7)
C1 0.0104(10) 0.0082(10) 0.0136(10) -0.0019(8) 0.0039(8) 0.0005(8)
C2 0.0162(11) 0.0137(10) 0.0109(10) 0.0006(8) 0.0051(9) -0.0013(9)
C3 0.0134(11) 0.0136(10) 0.0128(11) -0.0017(8) -0.0005(9) 0.0007(9)
C4 0.0116(10) 0.0110(10) 0.0153(10) -0.0040(8) 0.0041(9) 0.0004(8)
C5 0.0155(11) 0.0094(10) 0.0134(10) -0.0002(8) 0.0077(9) -0.0013(8)
C6 0.0135(10) 0.0093(10) 0.0083(10) -0.0019(8) 0.0017(8) 0.0020(8)
C7 0.0255(13) 0.0285(14) 0.0108(11) 0.0053(10) 0.0028(10) -0.0083(10)
C8 0.0154(11) 0.0132(11) 0.0207(12) -0.0035(9) 0.0068(10) -0.0002(9)

loop_
_atom_type_symbol
_atom_type_description
_atom_type_scat_dispersion_real
_atom_type_scat_dispersion_imag
_atom_type_scat_source
C C 0.0033 0.0016 'International Tables Vol C Tables 4.2.6.8 and 6.1.1.4'
H H 0.0000 0.0000 'International Tables Vol C Tables 4.2.6.8 and 6.1.1.4'
O O 0.0106 0.0060 'International Tables Vol C Tables 4.2.6.8 and 6.1.1.4'
Zn Zn 0.2839 1.4301 'International Tables Vol C Tables 4.2.6.8 and 6.1.1.4'

loop_
_geom_angle_atom_site_label_1
_geom_angle_atom_site_label_2
_geom_angle_atom_site_label_3
_geom_angle
_geom_angle_site_symmetry_1
_geom_angle_site_symmetry_3
O1 Zn1 O1 156.15(8) . 2_655
O1 Zn1 O4 99.53(6) . .
O1 Zn1 O4 96.87(6) 2_655 .
O1 Zn1 O4 96.87(6) . 2_655
O1 Zn1 O4 99.52(6) 2_655 2_655
O4 Zn1 O4 92.78(10) . 2_655
O1 Zn1 O2 88.77(5) . 2_655
O1 Zn1 O2 74.49(5) 2_655 2_655
O4 Zn1 O2 171.36(6) . 2_655
O4 Zn1 O2 88.60(6) 2_655 2_655
O1 Zn1 O2 74.49(5) . .
O1 Zn1 O2 88.77(5) 2_655 .
O4 Zn1 O2 88.60(6) . .
O4 Zn1 O2 171.36(6) 2_655 .
O2 Zn1 O2 91.32(7) 2_655 .
C1 O1 Zn1 118.85(12) . .
C6 O2 C7 117.71(16) . .
C6 O2 Zn1 109.34(11) . .
C7 O2 Zn1 130.61(12) . .
Zn1 O4 H4A 119(2) . .
Zn1 O4 H4B 125(2) . .
H4A O4 H4B 107(3) . .
O1 C1 C2 122.56(18) . .
O1 C1 C6 119.97(18) . .
C2 C1 C6 117.47(18) . .
C3 C2 C1 120.75(19) . .
C3 C2 H2 119.6 . .
C1 C2 H2 119.6 . .
C2 C3 C4 121.2(2) . .
C2 C3 H3 119.4 . .
C4 C3 H3 119.4 . .
C3 C4 C5 119.34(19) . .
C3 C4 C8 120.76(19) . .
C5 C4 C8 119.78(19) . .
C6 C5 C4 119.45(19) . .
C6 C5 H5 120.3 . .
C4 C5 H5 120.3 . .
C5 C6 O2 125.60(18) . .
C5 C6 C1 121.81(18) . .
O2 C6 C1 112.57(17) . .
O2 C7 H7A 109.5 . .
O2 C7 H7B 109.5 . .
H7A C7 H7B 109.5 . .
O2 C7 H7C 109.5 . .
H7A C7 H7C 109.5 . .
H7B C7 H7C 109.5 . .
O3 C8 C4 124.2(2) . .
O3 C8 H8 119.3(15) . .
C4 C8 H8 116.6(15) . .

loop_
_geom_bond_atom_site_label_1
_geom_bond_atom_site_label_2
_geom_bond_distance
_geom_bond_site_symmetry_2
Zn1 O1 1.9836(14) .
Zn1 O1 1.9836(14) 2_655
Zn1 O4 2.0217(16) .
Zn1 O4 2.0217(16) 2_655
Zn1 O2 2.3069(14) 2_655
Zn1 O2 2.3069(14) .
O1 C1 1.312(2) .
O2 C6 1.379(2) .
O2 C7 1.431(2) .
O3 C8 1.229(3) .
O4 H4A 0.81(3) .
O4 H4B 0.79(3) .
C1 C2 1.402(3) .
C1 C6 1.421(3) .
C2 C3 1.376(3) .
C2 H2 0.9300 .
C3 C4 1.392(3) .
C3 H3 0.9300 .
C4 C5 1.406(3) .
C4 C8 1.449(3) .
C5 C6 1.373(3) .
C5 H5 0.9300 .
C7 H7A 0.9600 .
C7 H7B 0.9600 .
C7 H7C 0.9600 .
C8 H8 0.95(3) .

loop_
_geom_torsion_atom_site_label_1
_geom_torsion_atom_site_label_2
_geom_torsion_atom_site_label_3
_geom_torsion_atom_site_label_4
_geom_torsion
Zn1 O1 C1 C2 -161.76(15)
Zn1 O1 C1 C6 17.5(2)
O1 C1 C2 C3 178.08(19)
C6 C1 C2 C3 -1.2(3)
C1 C2 C3 C4 -0.1(3)
C2 C3 C4 C5 1.0(3)
C2 C3 C4 C8 -174.96(19)
C3 C4 C5 C6 -0.5(3)
C8 C4 C5 C6 175.45(19)
C4 C5 C6 O2 -179.00(18)
C4 C5 C6 C1 -0.8(3)
C7 O2 C6 C5 -1.1(3)
Zn1 O2 C6 C5 163.41(16)
C7 O2 C6 C1 -179.43(17)
Zn1 O2 C6 C1 -14.91(19)
O1 C1 C6 C5 -177.64(18)
C2 C1 C6 C5 1.7(3)
O1 C1 C6 O2 0.8(3)
C2 C1 C6 O2 -179.92(17)
C3 C4 C8 O3 -0.6(3)
C5 C4 C8 O3 -176.5(2)
